data_7053427
loop_
_publ_author_name
'Beeren, Sophie R.'
'Dabb, Serin L.'
'Edwards, Gavin'
'Smith, Matthew K.'
'Willis, Anthony C.'
'Messerle, Barbara A.'

_publ_section_title
;
 Improving intramolecular hydroamination Rh(i) and Ir(i) catalysts through
 targeted ligand modification
;
_journal_issue 6
_journal_name_full 'New Journal of Chemistry'
_journal_page_first 1200
_journal_paper_doi 10.1039/b9nj00759h
_journal_volume 34
_journal_year 2010
_chemical_formula_sum 'C53 H49 B Ir N2 P'
_chemical_formula_weight 947.92
_chemical_name_systematic
;
?
;
_space_group_IT_number 2
_symmetry_cell_setting triclinic
_symmetry_space_group_name_Hall '-P 1'
_symmetry_space_group_name_H-M 'P -1'
_atom_sites_solution_hydrogens geom
_atom_sites_solution_primary direct
_atom_sites_solution_secondary difmap
_audit_creation_method SHELXL-97
_cell_angle_alpha 81.77(3)
_cell_angle_beta 73.30(3)
_cell_angle_gamma 76.00(3)
_cell_formula_units_Z 2
_cell_length_a 10.780(2)
_cell_length_b 14.674(3)
_cell_length_c 14.848(3)
_cell_measurement_reflns_used 26801
_cell_measurement_temperature 291(2)
_cell_measurement_theta_max 27.48
_cell_measurement_theta_min 2.91
_cell_volume 2176.0(9)
_computing_cell_refinement DENZO-SMN
_computing_data_collection 'Nonius Collect'
_computing_data_reduction 'X -Seed'
_computing_molecular_graphics 'X-Seed / POV-Ray'
_computing_publication_material 'Microsoft Office 2000'
_computing_structure_refinement 'SHELXL-97 (Sheldrick, 1997)'
_computing_structure_solution 'SHELXS-97 (Sheldrick, 1990)'
_diffrn_ambient_temperature 291(2)
_diffrn_measured_fraction_theta_full 0.997
_diffrn_measured_fraction_theta_max 0.997
_diffrn_measurement_device_type CCD
_diffrn_measurement_method ' \f and \w scans with CCD '
_diffrn_radiation_monochromator graphite
_diffrn_radiation_source 'fine-focus sealed tube'
_diffrn_radiation_type MoK\a
_diffrn_radiation_wavelength 0.71073
_diffrn_reflns_av_R_equivalents 0.0705
_diffrn_reflns_av_sigmaI/netI 0.0595
_diffrn_reflns_limit_h_max 13
_diffrn_reflns_limit_h_min -13
_diffrn_reflns_limit_k_max 17
_diffrn_reflns_limit_k_min -19
_diffrn_reflns_limit_l_max 19
_diffrn_reflns_limit_l_min -19
_diffrn_reflns_number 36500
_diffrn_reflns_theta_full 27.48
_diffrn_reflns_theta_max 27.48
_diffrn_reflns_theta_min 2.97
_diffrn_standards_decay_% 0.00
_diffrn_standards_interval_count 0
_diffrn_standards_interval_time 0
_diffrn_standards_number 0
_exptl_absorpt_coefficient_mu 3.143
_exptl_absorpt_correction_T_max 0.742
_exptl_absorpt_correction_T_min 0.476
_exptl_absorpt_correction_type integration
_exptl_absorpt_process_details
;
Gaussian integration (Coppens, 1970)
;
_exptl_crystal_colour red
_exptl_crystal_density_diffrn 1.447
_exptl_crystal_density_method 'not measured'
_exptl_crystal_description prism
_exptl_crystal_F_000 956
_exptl_crystal_size_max 0.31
_exptl_crystal_size_mid 0.17
_exptl_crystal_size_min 0.11
_refine_diff_density_max 0.686
_refine_diff_density_min -1.614
_refine_diff_density_rms 0.101
_refine_ls_extinction_method none
_refine_ls_goodness_of_fit_ref 1.026
_refine_ls_hydrogen_treatment mixed
_refine_ls_matrix_type full
_refine_ls_number_parameters 535
_refine_ls_number_reflns 9936
_refine_ls_number_restraints 4
_refine_ls_restrained_S_all 1.026
_refine_ls_R_factor_all 0.0611
_refine_ls_R_factor_gt 0.0368
_refine_ls_shift/su_max 0.006
_refine_ls_shift/su_mean 0.000
_refine_ls_structure_factor_coef Fsqd
_refine_ls_weighting_details 'calc w=1/[\s^2^(Fo^2^)+(0.0406P)^2^+0.2381P] where P=(Fo^2^+2Fc^2^)/3'
_refine_ls_weighting_scheme calc
_refine_ls_wR_factor_gt 0.0757
_refine_ls_wR_factor_ref 0.0862
_reflns_number_gt 7770
_reflns_number_total 9936
_reflns_threshold_expression >2sigma(I)
_cod_data_source_file b9nj00759h.txt
_cod_data_source_block c:new5a
_cod_original_cell_volume 2176.0(8)
_cod_original_sg_symbol_H-M P-1
_cod_database_code 7053427

loop_
_symmetry_equiv_pos_as_xyz
'x, y, z'
'-x, -y, -z'

loop_
_atom_site_label
_atom_site_type_symbol
_atom_site_fract_x
_atom_site_fract_y
_atom_site_fract_z
_atom_site_U_iso_or_equiv
_atom_site_adp_type
_atom_site_occupancy
_atom_site_symmetry_multiplicity
_atom_site_calc_flag
_atom_site_refinement_flags
Ir1 Ir 0.824597(16) 0.283889(10) 0.580943(10) 0.04118(6) Uani 1 1 d .
P1 P 0.74607(11) 0.31833(7) 0.73473(7) 0.0412(2) Uani 1 1 d .
B1 B 0.6371(5) 0.1683(4) 0.2294(4) 0.0521(12) Uani 1 1 d .
N11 N 0.7481(4) 0.1628(2) 0.6265(2) 0.0490(8) Uani 1 1 d .
C11 C 0.6456(6) 0.0590(3) 0.7281(4) 0.0699(14) Uani 1 1 d .
H11 H 0.6176 0.0200 0.7835 0.084 Uiso 1 1 calc R
N12 N 0.7284(4) 0.1180(2) 0.7162(2) 0.0508(9) Uani 1 1 d .
C12 C 0.6094(6) 0.0652(4) 0.6467(4) 0.0882(18) Uani 1 1 d .
H12 H 0.5523 0.0316 0.6337 0.106 Uiso 1 1 calc R
C13 C 0.6731(6) 0.1304(4) 0.5868(4) 0.0724(15) Uani 1 1 d .
H13 H 0.6643 0.1499 0.5247 0.087 Uiso 1 1 calc R
C21 C 0.7990(4) 0.1258(3) 0.7828(3) 0.0471(10) Uani 1 1 d .
C22 C 0.8534(5) 0.0426(3) 0.8275(3) 0.0581(11) Uani 1 1 d .
H22 H 0.8495 -0.0164 0.8105 0.070 Uiso 1 1 calc R
C23 C 0.9131(5) 0.0465(3) 0.8966(3) 0.0680(14) Uani 1 1 d .
H23 H 0.9507 -0.0101 0.9277 0.082 Uiso 1 1 calc R
C24 C 0.9188(5) 0.1312(3) 0.9209(3) 0.0647(13) Uani 1 1 d .
H24 H 0.9593 0.1334 0.9693 0.078 Uiso 1 1 calc R
C25 C 0.8659(4) 0.2142(3) 0.8752(3) 0.0524(10) Uani 1 1 d .
H25 H 0.8696 0.2728 0.8932 0.063 Uiso 1 1 calc R
C26 C 0.8077(4) 0.2130(3) 0.8037(3) 0.0427(9) Uani 1 1 d .
C31 C 0.7879(4) 0.4167(3) 0.7727(3) 0.0445(9) Uani 1 1 d .
C32 C 0.6923(5) 0.4981(3) 0.7956(3) 0.0563(11) Uani 1 1 d .
H32 H 0.6038 0.5017 0.7938 0.068 Uiso 1 1 calc R
C33 C 0.7263(6) 0.5742(3) 0.8210(4) 0.0703(14) Uani 1 1 d .
H33 H 0.6605 0.6297 0.8367 0.084 Uiso 1 1 calc R
C34 C 0.8525(6) 0.5706(3) 0.8238(4) 0.0669(14) Uani 1 1 d .
H34 H 0.8737 0.6231 0.8423 0.080 Uiso 1 1 calc R
C35 C 0.9489(5) 0.4914(3) 0.8001(3) 0.0602(12) Uani 1 1 d .
H35 H 1.0371 0.4891 0.8015 0.072 Uiso 1 1 calc R
C36 C 0.9173(4) 0.4144(3) 0.7739(3) 0.0506(10) Uani 1 1 d .
H36 H 0.9845 0.3599 0.7567 0.061 Uiso 1 1 calc R
C41 C 0.5675(4) 0.3356(3) 0.7806(3) 0.0467(9) Uani 1 1 d .
C42 C 0.4865(5) 0.3572(4) 0.7208(3) 0.0756(16) Uani 1 1 d .
H42 H 0.5242 0.3618 0.6545 0.091 Uiso 1 1 calc R
C43 C 0.3494(6) 0.3726(6) 0.7568(4) 0.110(3) Uani 1 1 d .
H43 H 0.2936 0.3890 0.7151 0.132 Uiso 1 1 calc R
C44 C 0.2956(5) 0.3640(5) 0.8513(4) 0.093(2) Uani 1 1 d .
H44 H 0.2021 0.3738 0.8756 0.111 Uiso 1 1 calc R
C45 C 0.3746(6) 0.3414(4) 0.9118(4) 0.0789(16) Uani 1 1 d .
H45 H 0.3360 0.3356 0.9779 0.095 Uiso 1 1 calc R
C46 C 0.5107(5) 0.3270(3) 0.8770(3) 0.0620(12) Uani 1 1 d .
H46 H 0.5655 0.3112 0.9193 0.074 Uiso 1 1 calc R
C51 C 0.9536(5) 0.2178(3) 0.4510(3) 0.0573(12) Uani 1 1 d D
C52 C 0.8421(5) 0.2745(3) 0.4293(3) 0.0536(11) Uani 1 1 d D
C53 C 0.8417(5) 0.3696(3) 0.3737(3) 0.0602(12) Uani 1 1 d .
H53A H 0.7830 0.3782 0.3313 0.072 Uiso 1 1 calc R
H53B H 0.9324 0.3712 0.3341 0.072 Uiso 1 1 calc R
C54 C 0.7942(5) 0.4503(3) 0.4383(3) 0.0629(12) Uani 1 1 d .
H54A H 0.8305 0.5052 0.4044 0.076 Uiso 1 1 calc R
H54B H 0.6964 0.4690 0.4531 0.076 Uiso 1 1 calc R
C55 C 0.8349(5) 0.4252(3) 0.5290(3) 0.0526(11) Uani 1 1 d D
C56 C 0.9610(5) 0.3764(3) 0.5364(3) 0.0564(11) Uani 1 1 d D
C57 C 1.0772(5) 0.3442(4) 0.4530(4) 0.0718(14) Uani 1 1 d .
H57A H 1.0687 0.3885 0.3971 0.086 Uiso 1 1 calc R
H57B H 1.1605 0.3466 0.4672 0.086 Uiso 1 1 calc R
C58 C 1.0860(5) 0.2455(4) 0.4293(4) 0.0744(15) Uani 1 1 d .
H58A H 1.1423 0.2003 0.4651 0.089 Uiso 1 1 calc R
H58B H 1.1302 0.2402 0.3614 0.089 Uiso 1 1 calc R
C61 C 0.7187(5) 0.0634(3) 0.2600(3) 0.0600(12) Uani 1 1 d .
C62 C 0.7159(5) -0.0202(3) 0.2280(4) 0.0726(14) Uani 1 1 d .
H62 H 0.6669 -0.0178 0.1835 0.087 Uiso 1 1 calc R
C63 C 0.7830(7) -0.1082(4) 0.2591(5) 0.094(2) Uani 1 1 d .
H63 H 0.7780 -0.1638 0.2356 0.113 Uiso 1 1 calc R
C64 C 0.8542(7) -0.1149(5) 0.3217(6) 0.104(2) Uani 1 1 d .
H64 H 0.8992 -0.1747 0.3424 0.125 Uiso 1 1 calc R
C65 C 0.8609(7) -0.0352(5) 0.3550(4) 0.097(2) Uani 1 1 d .
H65 H 0.9115 -0.0389 0.3988 0.116 Uiso 1 1 calc R
C66 C 0.7938(6) 0.0517(4) 0.3250(4) 0.0818(17) Uani 1 1 d .
H66 H 0.7993 0.1063 0.3500 0.098 Uiso 1 1 calc R
C71 C 0.5306(5) 0.1595(3) 0.1737(3) 0.0538(11) Uani 1 1 d .
C72 C 0.3937(5) 0.1776(3) 0.2108(3) 0.0546(11) Uani 1 1 d .
H72 H 0.3582 0.1973 0.2729 0.066 Uiso 1 1 calc R
C73 C 0.3060(5) 0.1682(3) 0.1616(4) 0.0647(13) Uani 1 1 d .
H73 H 0.2133 0.1830 0.1899 0.078 Uiso 1 1 calc R
C74 C 0.3528(6) 0.1379(4) 0.0728(4) 0.0716(14) Uani 1 1 d .
H74 H 0.2936 0.1299 0.0394 0.086 Uiso 1 1 calc R
C75 C 0.4871(7) 0.1192(4) 0.0328(4) 0.0810(17) Uani 1 1 d .
H75 H 0.5212 0.0995 -0.0295 0.097 Uiso 1 1 calc R
C76 C 0.5744(6) 0.1289(4) 0.0832(4) 0.0721(14) Uani 1 1 d .
H76 H 0.6669 0.1140 0.0544 0.087 Uiso 1 1 calc R
C81 C 0.5567(4) 0.2212(3) 0.3278(3) 0.0572(11) Uani 1 1 d .
C82 C 0.5436(5) 0.3158(4) 0.3373(4) 0.0673(14) Uani 1 1 d .
H82 H 0.5848 0.3535 0.2851 0.081 Uiso 1 1 calc R
C83 C 0.4730(6) 0.3576(5) 0.4198(5) 0.0863(19) Uani 1 1 d .
H83 H 0.4676 0.4227 0.4230 0.104 Uiso 1 1 calc R
C84 C 0.4116(6) 0.3078(5) 0.4957(5) 0.090(2) Uani 1 1 d .
H84 H 0.3642 0.3372 0.5523 0.107 Uiso 1 1 calc R
C85 C 0.4185(6) 0.2127(5) 0.4901(4) 0.0870(19) Uani 1 1 d .
H85 H 0.3740 0.1769 0.5426 0.104 Uiso 1 1 calc R
C86 C 0.4905(6) 0.1705(4) 0.4079(4) 0.0746(15) Uani 1 1 d .
H86 H 0.4954 0.1054 0.4053 0.089 Uiso 1 1 calc R
C91 C 0.7380(5) 0.2336(3) 0.1623(3) 0.0553(11) Uani 1 1 d .
C92 C 0.6896(5) 0.3154(3) 0.1096(4) 0.0666(13) Uani 1 1 d .
H92 H 0.5986 0.3290 0.1101 0.080 Uiso 1 1 calc R
C93 C 0.7669(6) 0.3767(4) 0.0575(4) 0.0770(15) Uani 1 1 d .
H93 H 0.7287 0.4316 0.0245 0.092 Uiso 1 1 calc R
C94 C 0.8994(6) 0.3581(5) 0.0535(4) 0.0816(16) Uani 1 1 d .
H94 H 0.9533 0.4005 0.0189 0.098 Uiso 1 1 calc R
C95 C 0.9532(6) 0.2770(4) 0.1004(4) 0.0757(15) Uani 1 1 d .
H95 H 1.0454 0.2620 0.0960 0.091 Uiso 1 1 calc R
C96 C 0.8732(5) 0.2174(4) 0.1538(4) 0.0639(13) Uani 1 1 d .
H96 H 0.9127 0.1626 0.1863 0.077 Uiso 1 1 calc R
H56 H 0.994(4) 0.385(3) 0.590(2) 0.050 Uiso 1 1 d D
H55 H 0.785(4) 0.472(2) 0.576(2) 0.050 Uiso 1 1 d D
H52 H 0.769(3) 0.244(3) 0.430(3) 0.050 Uiso 1 1 d D
H51 H 0.953(4) 0.1498(11) 0.469(3) 0.050 Uiso 1 1 d D

loop_
_atom_site_aniso_label
_atom_site_aniso_U_11
_atom_site_aniso_U_22
_atom_site_aniso_U_33
_atom_site_aniso_U_23
_atom_site_aniso_U_13
_atom_site_aniso_U_12
Ir1 0.04084(10) 0.04165(9) 0.03989(9) -0.00211(6) -0.00811(7) -0.01021(6)
P1 0.0447(6) 0.0379(5) 0.0389(5) -0.0019(4) -0.0103(4) -0.0063(4)
B1 0.046(3) 0.049(3) 0.056(3) -0.011(2) -0.006(2) -0.006(2)
N11 0.057(2) 0.0438(18) 0.0503(19) -0.0008(16) -0.0149(17) -0.0188(17)
C11 0.084(4) 0.060(3) 0.075(3) 0.014(3) -0.024(3) -0.042(3)
N12 0.057(2) 0.0435(18) 0.053(2) 0.0044(16) -0.0149(18) -0.0159(17)
C12 0.111(5) 0.096(4) 0.087(4) 0.009(3) -0.039(4) -0.072(4)
C13 0.093(4) 0.083(4) 0.061(3) 0.002(3) -0.031(3) -0.049(3)
C21 0.048(2) 0.044(2) 0.045(2) 0.0005(18) -0.0111(19) -0.0074(19)
C22 0.067(3) 0.041(2) 0.062(3) 0.002(2) -0.017(2) -0.010(2)
C23 0.081(4) 0.055(3) 0.060(3) 0.008(2) -0.025(3) 0.000(3)
C24 0.072(3) 0.068(3) 0.052(3) 0.002(2) -0.028(2) -0.002(3)
C25 0.059(3) 0.049(2) 0.046(2) -0.0068(19) -0.013(2) -0.004(2)
C26 0.043(2) 0.041(2) 0.040(2) -0.0013(17) -0.0076(18) -0.0067(17)
C31 0.052(3) 0.037(2) 0.044(2) -0.0013(17) -0.0133(19) -0.0081(18)
C32 0.055(3) 0.044(2) 0.070(3) -0.005(2) -0.018(2) -0.009(2)
C33 0.079(4) 0.041(2) 0.087(4) -0.012(2) -0.017(3) -0.008(2)
C34 0.085(4) 0.053(3) 0.069(3) -0.012(2) -0.018(3) -0.026(3)
C35 0.068(3) 0.069(3) 0.051(3) 0.007(2) -0.019(2) -0.030(3)
C36 0.052(3) 0.048(2) 0.050(2) -0.0018(19) -0.014(2) -0.009(2)
C41 0.049(2) 0.038(2) 0.047(2) -0.0026(17) -0.0077(19) -0.0047(18)
C42 0.045(3) 0.118(4) 0.051(3) -0.005(3) -0.013(2) 0.006(3)
C43 0.052(4) 0.194(8) 0.069(4) -0.015(4) -0.018(3) 0.009(4)
C44 0.042(3) 0.130(5) 0.084(4) -0.003(4) -0.004(3) 0.005(3)
C45 0.060(3) 0.096(4) 0.055(3) 0.011(3) 0.004(3) -0.001(3)
C46 0.058(3) 0.073(3) 0.047(2) 0.005(2) -0.009(2) -0.008(2)
C51 0.060(3) 0.056(3) 0.045(2) -0.013(2) 0.006(2) -0.009(2)
C52 0.065(3) 0.062(3) 0.038(2) -0.007(2) -0.012(2) -0.021(2)
C53 0.068(3) 0.070(3) 0.044(2) 0.007(2) -0.016(2) -0.023(2)
C54 0.071(3) 0.053(3) 0.059(3) 0.010(2) -0.017(3) -0.011(2)
C55 0.065(3) 0.039(2) 0.050(2) -0.0012(18) -0.008(2) -0.015(2)
C56 0.061(3) 0.066(3) 0.051(2) 0.007(2) -0.017(2) -0.034(2)
C57 0.050(3) 0.099(4) 0.066(3) -0.001(3) -0.010(2) -0.024(3)
C58 0.048(3) 0.095(4) 0.064(3) -0.009(3) 0.001(2) -0.002(3)
C61 0.050(3) 0.058(3) 0.057(3) -0.007(2) 0.008(2) -0.008(2)
C62 0.059(3) 0.057(3) 0.087(4) -0.008(3) 0.005(3) -0.014(2)
C63 0.078(4) 0.058(3) 0.122(6) -0.004(4) 0.007(4) -0.009(3)
C64 0.080(5) 0.072(4) 0.112(6) 0.025(4) 0.020(4) 0.003(4)
C65 0.085(5) 0.105(5) 0.074(4) 0.012(4) -0.014(3) 0.008(4)
C66 0.083(4) 0.079(4) 0.069(3) -0.005(3) -0.018(3) 0.007(3)
C71 0.057(3) 0.042(2) 0.056(3) -0.004(2) -0.004(2) -0.012(2)
C72 0.057(3) 0.043(2) 0.060(3) -0.005(2) -0.012(2) -0.006(2)
C73 0.063(3) 0.055(3) 0.077(3) 0.004(2) -0.026(3) -0.011(2)
C74 0.091(4) 0.070(3) 0.068(3) 0.009(3) -0.034(3) -0.037(3)
C75 0.105(5) 0.086(4) 0.058(3) -0.013(3) -0.011(3) -0.041(4)
C76 0.074(4) 0.079(3) 0.062(3) -0.022(3) 0.003(3) -0.028(3)
C81 0.044(3) 0.064(3) 0.064(3) -0.018(2) -0.015(2) -0.005(2)
C82 0.049(3) 0.073(3) 0.079(3) -0.031(3) -0.013(2) -0.001(2)
C83 0.066(4) 0.094(4) 0.098(4) -0.046(4) -0.024(4) 0.010(3)
C84 0.066(4) 0.121(5) 0.080(4) -0.053(4) -0.024(3) 0.017(4)
C85 0.058(3) 0.142(6) 0.051(3) -0.014(3) -0.006(3) -0.009(4)
C86 0.070(4) 0.092(4) 0.058(3) -0.016(3) -0.011(3) -0.012(3)
C91 0.053(3) 0.053(2) 0.059(3) -0.017(2) -0.007(2) -0.010(2)
C92 0.061(3) 0.059(3) 0.077(3) -0.001(3) -0.015(3) -0.012(2)
C93 0.087(4) 0.068(3) 0.076(4) 0.004(3) -0.021(3) -0.022(3)
C94 0.085(4) 0.092(4) 0.078(4) -0.013(3) -0.010(3) -0.048(4)
C95 0.062(3) 0.088(4) 0.087(4) -0.022(3) -0.018(3) -0.026(3)
C96 0.057(3) 0.069(3) 0.070(3) -0.018(3) -0.015(3) -0.017(2)

loop_
_atom_type_symbol
_atom_type_description
_atom_type_scat_dispersion_real
_atom_type_scat_dispersion_imag
_atom_type_scat_source
C C 0.0033 0.0016 'International Tables Vol C Tables 4.2.6.8 and 6.1.1.4'
H H 0.0000 0.0000 'International Tables Vol C Tables 4.2.6.8 and 6.1.1.4'
N N 0.0061 0.0033 'International Tables Vol C Tables 4.2.6.8 and 6.1.1.4'
P P 0.1023 0.0942 'International Tables Vol C Tables 4.2.6.8 and 6.1.1.4'
Ir Ir -1.4442 7.9887 'International Tables Vol C Tables 4.2.6.8 and 6.1.1.4'
B B 0.0013 0.0007 'International Tables Vol C Tables 4.2.6.8 and 6.1.1.4'

loop_
_exptl_crystal_face_index_h
_exptl_crystal_face_index_k
_exptl_crystal_face_index_l
_exptl_crystal_face_perp_dist
1 0 0 0.050
-1 0 0 0.060
0 1 0 0.170
0 -1 0 0.140
0 0 1 0.080
0 0 -1 0.090
0 -6 -7 0.112
0 2 1 0.148
-10 5 1 0.085

loop_
_geom_angle_atom_site_label_1
_geom_angle_atom_site_label_2
_geom_angle_atom_site_label_3
_geom_angle
N11 Ir1 C55 160.02(17)
N11 Ir1 C56 161.47(17)
C55 Ir1 C56 38.36(18)
N11 Ir1 C51 90.11(16)
C55 Ir1 C51 96.46(18)
C56 Ir1 C51 80.87(19)
N11 Ir1 C52 94.42(16)
C55 Ir1 C52 80.31(17)
C56 Ir1 C52 87.82(17)
C51 Ir1 C52 36.13(18)
N11 Ir1 P1 85.55(10)
C55 Ir1 P1 93.97(12)
C56 Ir1 P1 97.60(13)
C51 Ir1 P1 160.61(14)
C52 Ir1 P1 163.05(13)
C41 P1 C31 104.51(19)
C41 P1 C26 103.32(19)
C31 P1 C26 106.94(18)
C41 P1 Ir1 114.69(14)
C31 P1 Ir1 119.92(14)
C26 P1 Ir1 106.05(13)
C71 B1 C91 109.0(4)
C71 B1 C61 111.2(4)
C91 B1 C61 111.6(4)
C71 B1 C81 109.3(4)
C91 B1 C81 108.2(4)
C61 B1 C81 107.4(4)
C13 N11 N12 104.4(4)
C13 N11 Ir1 126.4(3)
N12 N11 Ir1 126.4(3)
N12 C11 C12 107.9(4)
C11 N12 N11 110.3(4)
C11 N12 C21 125.3(4)
N11 N12 C21 124.1(3)
C11 C12 C13 105.6(4)
N11 C13 C12 111.9(5)
C22 C21 C26 121.5(4)
C22 C21 N12 117.0(4)
C26 C21 N12 121.5(3)
C23 C22 C21 119.2(4)
C24 C23 C22 120.3(4)
C23 C24 C25 120.3(4)
C26 C25 C24 121.0(4)
C25 C26 C21 117.5(4)
C25 C26 P1 123.7(3)
C21 C26 P1 118.8(3)
C32 C31 C36 118.7(4)
C32 C31 P1 120.2(3)
C36 C31 P1 121.1(3)
C31 C32 C33 119.8(5)
C34 C33 C32 121.1(5)
C33 C34 C35 120.1(4)
C34 C35 C36 119.8(5)
C35 C36 C31 120.5(4)
C42 C41 C46 118.9(4)
C42 C41 P1 120.8(3)
C46 C41 P1 120.3(3)
C41 C42 C43 120.4(5)
C44 C43 C42 119.9(5)
C43 C44 C45 120.6(5)
C44 C45 C46 120.0(5)
C45 C46 C41 120.2(5)
C52 C51 C58 124.6(5)
C52 C51 Ir1 72.1(2)
C58 C51 Ir1 107.8(3)
C51 C52 C53 123.3(5)
C51 C52 Ir1 71.8(2)
C53 C52 Ir1 111.8(3)
C52 C53 C54 111.8(4)
C55 C54 C53 113.1(4)
C56 C55 C54 124.9(4)
C56 C55 Ir1 71.6(3)
C54 C55 Ir1 111.2(3)
C55 C56 C57 124.5(4)
C55 C56 Ir1 70.1(3)
C57 C56 Ir1 113.6(3)
C58 C57 C56 113.3(4)
C57 C58 C51 114.2(4)
C62 C61 C66 114.0(5)
C62 C61 B1 124.4(5)
C66 C61 B1 121.5(4)
C61 C62 C63 122.3(6)
C64 C63 C62 120.9(6)
C63 C64 C65 119.2(6)
C64 C65 C66 120.0(7)
C65 C66 C61 123.6(6)
C72 C71 C76 114.6(5)
C72 C71 B1 125.0(4)
C76 C71 B1 120.3(4)
C73 C72 C71 123.5(5)
C74 C73 C72 120.2(5)
C73 C74 C75 118.7(5)
C74 C75 C76 120.4(5)
C71 C76 C75 122.5(5)
C82 C81 C86 115.3(4)
C82 C81 B1 124.4(5)
C86 C81 B1 120.2(4)
C83 C82 C81 122.6(6)
C84 C83 C82 121.3(6)
C83 C84 C85 119.0(5)
C86 C85 C84 119.8(6)
C85 C86 C81 122.1(6)
C96 C91 C92 114.0(5)
C96 C91 B1 125.2(4)
C92 C91 B1 120.7(4)
C93 C92 C91 123.5(5)
C94 C93 C92 119.7(6)
C93 C94 C95 119.1(6)
C94 C95 C96 120.2(5)
C95 C96 C91 123.3(5)

loop_
_geom_bond_atom_site_label_1
_geom_bond_atom_site_label_2
_geom_bond_distance
Ir1 N11 2.083(3)
Ir1 C55 2.124(4)
Ir1 C56 2.143(4)
Ir1 C51 2.222(4)
Ir1 C52 2.227(4)
Ir1 P1 2.2800(12)
P1 C41 1.814(5)
P1 C31 1.816(4)
P1 C26 1.823(4)
B1 C71 1.633(7)
B1 C91 1.645(7)
B1 C61 1.650(7)
B1 C81 1.661(6)
N11 C13 1.329(6)
N11 N12 1.381(5)
C11 N12 1.348(6)
C11 C12 1.358(7)
N12 C21 1.440(5)
C12 C13 1.378(7)
C21 C22 1.386(6)
C21 C26 1.389(5)
C22 C23 1.373(7)
C23 C24 1.361(7)
C24 C25 1.385(6)
C25 C26 1.382(5)
C31 C32 1.387(6)
C31 C36 1.393(6)
C32 C33 1.387(6)
C33 C34 1.360(7)
C34 C35 1.370(7)
C35 C36 1.389(6)
C41 C42 1.372(6)
C41 C46 1.387(6)
C42 C43 1.393(8)
C43 C44 1.357(8)
C44 C45 1.363(8)
C45 C46 1.382(7)
C51 C52 1.380(7)
C51 C58 1.511(7)
C52 C53 1.515(6)
C53 C54 1.528(6)
C54 C55 1.504(6)
C55 C56 1.402(7)
C56 C57 1.522(7)
C57 C58 1.513(7)
C61 C62 1.388(7)
C61 C66 1.396(7)
C62 C63 1.405(8)
C63 C64 1.346(10)
C64 C65 1.359(10)
C65 C66 1.387(8)
C71 C72 1.392(6)
C71 C76 1.392(6)
C72 C73 1.389(6)
C73 C74 1.368(7)
C74 C75 1.373(8)
C75 C76 1.402(8)
C81 C82 1.385(7)
C81 C86 1.411(7)
C82 C83 1.382(7)
C83 C84 1.346(9)
C84 C85 1.393(9)
C85 C86 1.384(7)
C91 C96 1.390(7)
C91 C92 1.410(6)
C92 C93 1.376(8)
C93 C94 1.374(8)
C94 C95 1.377(8)
C95 C96 1.382(7)
